data_4119385
loop_
_publ_author_name
'Grace E. Ferris'
'Kai Hong'
'Ian A. Roundtree'
'James P. Morken'

_publ_section_title
;
 A Catalytic Enantioselective Tandem Allylation Strategy for Rapid Terpene
 Construction: Application to the Synthesis of Pumilaside Aglycon
;
_journal_name_full 'Journal of the American Chemical Society'
_journal_page_first 2501
_journal_page_last 2504
_journal_paper_doi 10.1021/ja400506j
_journal_volume 135
_journal_year 2013
_chemical_absolute_configuration ad
_chemical_formula_moiety 'C13 H22 O2'
_chemical_formula_sum 'C13 H22 O2'
_chemical_formula_weight 210.31
_chemical_name_systematic
; 
 ? 
;
_space_group_IT_number 4
_symmetry_cell_setting monoclinic
_symmetry_space_group_name_Hall 'P 2yb'
_symmetry_space_group_name_H-M 'P 1 21 1'
_atom_sites_solution_hydrogens difmap
_atom_sites_solution_primary direct
_atom_sites_solution_secondary difmap
_audit_creation_method SHELXL-97
_cell_angle_alpha 90.00
_cell_angle_beta 90.3910(10)
_cell_angle_gamma 90.00
_cell_formula_units_Z 2
_cell_length_a 7.9329(3)
_cell_length_b 7.1935(3)
_cell_length_c 10.3786(4)
_cell_measurement_reflns_used 5139
_cell_measurement_temperature 100(2)
_cell_measurement_theta_max 67.52
_cell_measurement_theta_min 7.00
_cell_volume 592.24(4)
_computing_cell_refinement 'SAINT (Bruker, 2010)'
_computing_data_collection 'APEX2 (Bruker, 2010)'
_computing_data_reduction 'SAINT (Bruker, 2010)'
_computing_molecular_graphics 'Bruker SHELXTL'
_computing_publication_material 'Bruker SHELXTL'
_computing_structure_refinement 'SHELXL-97 (Sheldrick, 2008)'
_computing_structure_solution 'SHELXS-97 (Sheldrick, 2008)'
_diffrn_ambient_temperature 100(2)
_diffrn_measured_fraction_theta_full 0.987
_diffrn_measured_fraction_theta_max 0.987
_diffrn_measurement_device_type 'Bruker Kappa DUO CCD diffractometer'
_diffrn_measurement_method '\f and \w scans'
_diffrn_radiation_monochromator graphite
_diffrn_radiation_type CuK\a
_diffrn_radiation_wavelength 1.54178
_diffrn_reflns_av_R_equivalents 0.0261
_diffrn_reflns_av_sigmaI/netI 0.0301
_diffrn_reflns_limit_h_max 8
_diffrn_reflns_limit_h_min -9
_diffrn_reflns_limit_k_max 8
_diffrn_reflns_limit_k_min -8
_diffrn_reflns_limit_l_max 12
_diffrn_reflns_limit_l_min -12
_diffrn_reflns_number 5618
_diffrn_reflns_theta_full 67.51
_diffrn_reflns_theta_max 67.51
_diffrn_reflns_theta_min 4.26
_diffrn_source 'microfocus sealed tube'
_diffrn_source_type 'Incoatec I\uS'
_exptl_absorpt_coefficient_mu 0.605
_exptl_absorpt_correction_T_max 0.9646
_exptl_absorpt_correction_T_min 0.9094
_exptl_absorpt_correction_type multi-scan
_exptl_absorpt_process_details
;
Sheldrick, G.M. (2008). SADABS v2008/1. Bruker AXS Inc. Madison, WI USA.
;
_exptl_crystal_colour colorless
_exptl_crystal_density_diffrn 1.179
_exptl_crystal_density_method none
_exptl_crystal_description block
_exptl_crystal_F_000 232
_exptl_crystal_size_max 0.16
_exptl_crystal_size_mid 0.10
_exptl_crystal_size_min 0.06
_refine_diff_density_max 0.191
_refine_diff_density_min -0.156
_refine_diff_density_rms 0.032
_refine_ls_abs_structure_details 'Flack H D (1983), Acta Cryst. A39, 876-881'
_refine_ls_abs_structure_Flack 0.18(18)
_refine_ls_extinction_coef na
_refine_ls_extinction_method none
_refine_ls_goodness_of_fit_ref 1.048
_refine_ls_hydrogen_treatment mixed
_refine_ls_matrix_type full
_refine_ls_number_parameters 142
_refine_ls_number_reflns 2067
_refine_ls_number_restraints 3
_refine_ls_restrained_S_all 1.049
_refine_ls_R_factor_all 0.0299
_refine_ls_R_factor_gt 0.0296
_refine_ls_shift/su_max 0.000
_refine_ls_shift/su_mean 0.000
_refine_ls_structure_factor_coef Fsqd
_refine_ls_weighting_details 'calc w=1/[\s^2^(Fo^2^)+(0.0451P)^2^+0.0907P] where P=(Fo^2^+2Fc^2^)/3'
_refine_ls_weighting_scheme calc
_refine_ls_wR_factor_gt 0.0792
_refine_ls_wR_factor_ref 0.0793
_reflns_number_gt 2042
_reflns_number_total 2067
_reflns_threshold_expression >2sigma(I)
_cod_data_source_file ja400506j_si_006.cif
_cod_data_source_block C13H22O2
_cod_original_sg_symbol_H-M 'P 21'
_cod_database_code 4119385

loop_
_symmetry_equiv_pos_as_xyz
'x, y, z'
'-x, y+1/2, -z'

loop_
_atom_site_label
_atom_site_type_symbol
_atom_site_fract_x
_atom_site_fract_y
_atom_site_fract_z
_atom_site_U_iso_or_equiv
_atom_site_adp_type
_atom_site_occupancy
_atom_site_symmetry_multiplicity
_atom_site_calc_flag
_atom_site_refinement_flags
O1 O 0.52288(13) 0.49492(14) 0.36381(9) 0.0270(2) Uani 1 1 d D
H1O H 0.512(2) 0.385(2) 0.3568(19) 0.040 Uiso 1 1 d D
O2 O 0.46856(12) 1.12581(13) 0.38849(9) 0.0257(2) Uani 1 1 d D
H2O H 0.467(2) 1.088(3) 0.4619(14) 0.039 Uiso 1 1 d D
C1 C 0.52383(15) 0.57662(17) 0.23767(12) 0.0187(3) Uani 1 1 d .
H1 H 0.5343 0.4754 0.1722 0.022 Uiso 1 1 calc R
C2 C 0.35741(16) 0.67902(19) 0.21528(12) 0.0219(3) Uani 1 1 d .
H2A H 0.2626 0.5920 0.2291 0.026 Uiso 1 1 calc R
H2B H 0.3518 0.7225 0.1249 0.026 Uiso 1 1 calc R
C3 C 0.33878(16) 0.84558(18) 0.30564(13) 0.0235(3) Uani 1 1 d .
H3A H 0.2364 0.9164 0.2812 0.028 Uiso 1 1 calc R
H3B H 0.3241 0.8003 0.3949 0.028 Uiso 1 1 calc R
C4 C 0.49095(16) 0.97423(17) 0.30096(12) 0.0195(3) Uani 1 1 d .
H4 H 0.4973 1.0269 0.2120 0.023 Uiso 1 1 calc R
C5 C 0.65614(16) 0.86758(17) 0.32734(12) 0.0185(3) Uani 1 1 d .
H5 H 0.6452 0.8082 0.4140 0.022 Uiso 1 1 calc R
C6 C 0.67866(15) 0.70716(16) 0.22712(12) 0.0166(3) Uani 1 1 d .
C7 C 0.80372(16) 0.99885(19) 0.33477(12) 0.0247(3) Uani 1 1 d .
H7A H 0.8354 1.0615 0.2581 0.030 Uiso 1 1 calc R
C8 C 0.89211(18) 1.0330(2) 0.44014(15) 0.0321(3) Uani 1 1 d .
H8A H 0.8641 0.9729 0.5186 0.038 Uiso 1 1 calc R
H8C H 0.9839 1.1178 0.4376 0.038 Uiso 1 1 calc R
C9 C 0.69449(15) 0.78593(17) 0.08891(11) 0.0179(3) Uani 1 1 d .
H9A H 0.5863 0.8450 0.0642 0.021 Uiso 1 1 calc R
H9B H 0.7822 0.8839 0.0890 0.021 Uiso 1 1 calc R
C10 C 0.73931(16) 0.64047(18) -0.01236(12) 0.0219(3) Uani 1 1 d .
H10A H 0.6447 0.5517 -0.0217 0.026 Uiso 1 1 calc R
H10C H 0.7555 0.7026 -0.0965 0.026 Uiso 1 1 calc R
C11 C 0.89913(17) 0.5343(2) 0.02364(14) 0.0267(3) Uani 1 1 d .
H11A H 0.9188 0.4344 -0.0401 0.032 Uiso 1 1 calc R
H11B H 0.9969 0.6197 0.0217 0.032 Uiso 1 1 calc R
C12 C 0.88354(16) 0.44979(18) 0.15751(14) 0.0259(3) Uani 1 1 d .
H12A H 0.9910 0.3884 0.1814 0.031 Uiso 1 1 calc R
H12B H 0.7940 0.3539 0.1565 0.031 Uiso 1 1 calc R
C13 C 0.84125(16) 0.59799(18) 0.25832(13) 0.0232(3) Uani 1 1 d .
H13A H 0.9365 0.6865 0.2649 0.028 Uiso 1 1 calc R
H13B H 0.8288 0.5371 0.3433 0.028 Uiso 1 1 calc R

loop_
_atom_site_aniso_label
_atom_site_aniso_U_11
_atom_site_aniso_U_22
_atom_site_aniso_U_33
_atom_site_aniso_U_23
_atom_site_aniso_U_13
_atom_site_aniso_U_12
O1 0.0439(6) 0.0164(5) 0.0206(4) 0.0025(4) 0.0038(4) -0.0056(4)
O2 0.0404(5) 0.0160(5) 0.0207(4) -0.0023(4) 0.0028(4) 0.0035(4)
C1 0.0227(6) 0.0153(6) 0.0182(6) -0.0005(5) 0.0019(4) -0.0029(5)
C2 0.0177(6) 0.0225(7) 0.0253(6) -0.0033(5) 0.0024(5) -0.0040(5)
C3 0.0212(6) 0.0229(7) 0.0265(7) -0.0012(5) 0.0042(5) 0.0017(5)
C4 0.0268(6) 0.0142(6) 0.0175(6) -0.0016(5) 0.0016(5) 0.0019(5)
C5 0.0238(6) 0.0140(6) 0.0178(6) 0.0003(5) -0.0013(4) -0.0019(5)
C6 0.0180(6) 0.0132(6) 0.0185(6) -0.0007(5) -0.0011(4) -0.0003(5)
C7 0.0284(7) 0.0182(6) 0.0275(6) -0.0006(5) 0.0008(5) -0.0048(6)
C8 0.0296(7) 0.0284(8) 0.0381(7) -0.0072(6) -0.0059(6) -0.0053(6)
C9 0.0171(6) 0.0163(6) 0.0203(6) 0.0004(5) 0.0017(4) -0.0004(4)
C10 0.0238(6) 0.0204(6) 0.0215(6) -0.0011(5) 0.0044(5) -0.0030(5)
C11 0.0219(6) 0.0208(7) 0.0375(7) -0.0068(6) 0.0069(5) 0.0001(5)
C12 0.0220(6) 0.0172(6) 0.0384(7) -0.0037(5) -0.0021(5) 0.0043(5)
C13 0.0223(6) 0.0190(7) 0.0283(6) -0.0008(5) -0.0059(5) 0.0017(5)

loop_
_atom_type_symbol
_atom_type_description
_atom_type_scat_dispersion_real
_atom_type_scat_dispersion_imag
_atom_type_scat_source
C C 0.0181 0.0091 'International Tables Vol C Tables 4.2.6.8 and 6.1.1.4'
H H 0.0000 0.0000 'International Tables Vol C Tables 4.2.6.8 and 6.1.1.4'
O O 0.0492 0.0322 'International Tables Vol C Tables 4.2.6.8 and 6.1.1.4'

loop_
_geom_angle_atom_site_label_1
_geom_angle_atom_site_label_2
_geom_angle_atom_site_label_3
_geom_angle
C1 O1 H1O 108.9(14)
C4 O2 H2O 110.0(14)
O1 C1 C2 109.04(10)
O1 C1 C6 108.76(9)
C2 C1 C6 112.41(10)
O1 C1 H1 108.9
C2 C1 H1 108.9
C6 C1 H1 108.9
C1 C2 C3 111.80(10)
C1 C2 H2A 109.3
C3 C2 H2A 109.3
C1 C2 H2B 109.3
C3 C2 H2B 109.3
H2A C2 H2B 107.9
C4 C3 C2 112.14(10)
C4 C3 H3A 109.2
C2 C3 H3A 109.2
C4 C3 H3B 109.2
C2 C3 H3B 109.2
H3A C3 H3B 107.9
O2 C4 C3 109.95(10)
O2 C4 C5 112.06(10)
C3 C4 C5 111.42(10)
O2 C4 H4 107.7
C3 C4 H4 107.7
C5 C4 H4 107.7
C7 C5 C4 110.90(10)
C7 C5 C6 113.85(10)
C4 C5 C6 110.48(10)
C7 C5 H5 107.1
C4 C5 H5 107.1
C6 C5 H5 107.1
C13 C6 C9 107.93(9)
C13 C6 C1 109.78(10)
C9 C6 C1 110.88(9)
C13 C6 C5 109.57(9)
C9 C6 C5 110.87(10)
C1 C6 C5 107.79(9)
C8 C7 C5 124.65(13)
C8 C7 H7A 117.7
C5 C7 H7A 117.7
C7 C8 H8A 120.0
C7 C8 H8C 120.0
H8A C8 H8C 120.0
C10 C9 C6 114.06(10)
C10 C9 H9A 108.7
C6 C9 H9A 108.7
C10 C9 H9B 108.7
C6 C9 H9B 108.7
H9A C9 H9B 107.6
C11 C10 C9 111.84(10)
C11 C10 H10A 109.2
C9 C10 H10A 109.2
C11 C10 H10C 109.2
C9 C10 H10C 109.2
H10A C10 H10C 107.9
C12 C11 C10 110.55(10)
C12 C11 H11A 109.5
C10 C11 H11A 109.5
C12 C11 H11B 109.5
C10 C11 H11B 109.5
H11A C11 H11B 108.1
C11 C12 C13 111.41(11)
C11 C12 H12A 109.3
C13 C12 H12A 109.3
C11 C12 H12B 109.3
C13 C12 H12B 109.3
H12A C12 H12B 108.0
C12 C13 C6 113.41(10)
C12 C13 H13A 108.9
C6 C13 H13A 108.9
C12 C13 H13B 108.9
C6 C13 H13B 108.9
H13A C13 H13B 107.7

loop_
_geom_bond_atom_site_label_1
_geom_bond_atom_site_label_2
_geom_bond_distance
O1 C1 1.4351(15)
O1 H1O 0.796(16)
O2 C4 1.4311(15)
O2 H2O 0.809(14)
C1 C2 1.5282(17)
C1 C6 1.5505(15)
C1 H1 1.0000
C2 C3 1.5293(18)
C2 H2A 0.9900
C2 H2B 0.9900
C3 C4 1.5221(17)
C3 H3A 0.9900
C3 H3B 0.9900
C4 C5 1.5414(17)
C4 H4 1.0000
C5 C7 1.5056(17)
C5 C6 1.5646(16)
C5 H5 1.0000
C6 C13 1.5426(16)
C6 C9 1.5482(16)
C7 C8 1.318(2)
C7 H7A 0.9500
C8 H8A 0.9500
C8 H8C 0.9500
C9 C10 1.5267(17)
C9 H9A 0.9900
C9 H9B 0.9900
C10 C11 1.5245(18)
C10 H10A 0.9900
C10 H10C 0.9900
C11 C12 1.522(2)
C11 H11A 0.9900
C11 H11B 0.9900
C12 C13 1.5325(18)
C12 H12A 0.9900
C12 H12B 0.9900
C13 H13A 0.9900
C13 H13B 0.9900

loop_
_geom_hbond_atom_site_label_D
_geom_hbond_atom_site_label_H
_geom_hbond_atom_site_label_A
_geom_hbond_distance_DH
_geom_hbond_distance_HA
_geom_hbond_distance_DA
_geom_hbond_angle_DHA
_geom_hbond_site_symmetry_A
O1 H1O O2 0.796(16) 1.928(16) 2.7024(14) 164(2) 1_545
O2 H2O O1 0.809(14) 1.930(15) 2.7381(14) 176.9(19) 2_656

loop_
_geom_torsion_atom_site_label_1
_geom_torsion_atom_site_label_2
_geom_torsion_atom_site_label_3
_geom_torsion_atom_site_label_4
_geom_torsion
O1 C1 C2 C3 65.73(13)
C6 C1 C2 C3 -54.96(13)
C1 C2 C3 C4 52.25(14)
C2 C3 C4 O2 -179.07(10)
C2 C3 C4 C5 -54.21(14)
O2 C4 C5 C7 -51.03(14)
C3 C4 C5 C7 -174.69(10)
O2 C4 C5 C6 -178.23(10)
C3 C4 C5 C6 58.10(13)
O1 C1 C6 C13 55.92(12)
C2 C1 C6 C13 176.77(10)
O1 C1 C6 C9 175.09(10)
C2 C1 C6 C9 -64.06(13)
O1 C1 C6 C5 -63.38(12)
C2 C1 C6 C5 57.47(12)
C7 C5 C6 C13 56.50(13)
C4 C5 C6 C13 -177.95(10)
C7 C5 C6 C9 -62.54(13)
C4 C5 C6 C9 63.02(12)
C7 C5 C6 C1 175.92(10)
C4 C5 C6 C1 -58.52(12)
C4 C5 C7 C8 112.86(15)
C6 C5 C7 C8 -121.81(15)
C13 C6 C9 C10 52.55(13)
C1 C6 C9 C10 -67.72(12)
C5 C6 C9 C10 172.57(10)
C6 C9 C10 C11 -54.72(14)
C9 C10 C11 C12 54.39(14)
C10 C11 C12 C13 -55.40(14)
C11 C12 C13 C6 56.87(14)
C9 C6 C13 C12 -53.46(13)
C1 C6 C13 C12 67.51(13)
C5 C6 C13 C12 -174.29(10)
